data_7127975
loop_
_publ_author_name
'Xu, Houyang'
'Lin, Meng-Di'
'Yuan, Jun'
'Zhou, Baiyang'
'Mu, Yingxiao'
'Huo, Yanping'
'Zhu, Kelong'

_publ_section_title
;
 Fluorescence emission enhancement of a T-shaped benzimidazole with a
 mechanically-interlocked 'suit'.
;
_journal_issue 26
_journal_name_full 'Chemical communications (Cambridge, England)'
_journal_page_first 3239
_journal_page_last 3242
_journal_paper_doi 10.1039/d0cc07471c
_journal_volume 57
_journal_year 2021
_chemical_formula_moiety '4(C21.46 H24.81 O6.38), 4(C34 H35 N2 O), 4(B F4), 4(C13.18 H12.66 O3.62)'
_chemical_formula_sum 'C30 H20 B F4 N2 O12'
_chemical_formula_weight 687.29
_chemical_melting_point 245
_chemical_name_common suitane
_chemical_name_systematic suitane
_space_group_crystal_system monoclinic
_space_group_IT_number 14
_space_group_name_Hall '-P 2yn'
_space_group_name_H-M_alt 'P 1 21/n 1'
_atom_sites_solution_hydrogens geom
_atom_sites_solution_primary direct
_audit_creation_date 2020-11-10
_audit_creation_method
;
Olex2 1.2
(compiled 2018.05.29 svn.r3508 for OlexSys, GUI svn.r5506)
;
_audit_update_record
;
2020-11-12 deposited with the CCDC.	2021-02-19 downloaded from the CCDC.
;
_cell_angle_alpha 90
_cell_angle_beta 115.234(2)
_cell_angle_gamma 90
_cell_formula_units_Z 1
_cell_length_a 15.4345(8)
_cell_length_b 27.2605(16)
_cell_length_c 18.4100(11)
_cell_measurement_reflns_used 9574
_cell_measurement_temperature 100.0
_cell_measurement_theta_max 58.630
_cell_measurement_theta_min 2.705
_cell_volume 7006.9(7)
_computing_cell_refinement 'SAINT V8.40A (?, 2016)'
_computing_data_reduction 'SAINT V8.40A (?, 2016)'
_computing_molecular_graphics 'Olex2 (Dolomanov et al., 2009)'
_computing_publication_material 'Olex2 (Dolomanov et al., 2009)'
_computing_structure_refinement 'ShelXL (Sheldrick, 2015)'
_computing_structure_solution 'ShelXS (Sheldrick, 2008)'
_diffrn_ambient_temperature 100.0
_diffrn_measured_fraction_theta_full 0.988
_diffrn_measured_fraction_theta_max 0.973
_diffrn_measurement_device_type 'Bruker D8 VENTURE PHOTON III MetalJet'
_diffrn_radiation_type GaK\a
_diffrn_radiation_wavelength 1.34138
_diffrn_reflns_av_R_equivalents 0.0402
_diffrn_reflns_av_unetI/netI 0.0322
_diffrn_reflns_Laue_measured_fraction_full 0.988
_diffrn_reflns_Laue_measured_fraction_max 0.973
_diffrn_reflns_limit_h_max 19
_diffrn_reflns_limit_h_min -19
_diffrn_reflns_limit_k_max 34
_diffrn_reflns_limit_k_min -34
_diffrn_reflns_limit_l_max 23
_diffrn_reflns_limit_l_min -23
_diffrn_reflns_number 74132
_diffrn_reflns_point_group_measured_fraction_full 0.988
_diffrn_reflns_point_group_measured_fraction_max 0.973
_diffrn_reflns_theta_full 53.594
_diffrn_reflns_theta_max 59.432
_diffrn_reflns_theta_min 2.705
_exptl_absorpt_coefficient_mu 0.080
_exptl_absorpt_correction_T_max 0.7516
_exptl_absorpt_correction_T_min 0.6347
_exptl_absorpt_correction_type multi-scan
_exptl_absorpt_process_details
;
SADABS-2016/2 (Bruker,2016/2) was used for absorption correction.
wR2(int) was 0.1113 before and 0.0629 after correction.
The Ratio of minimum to maximum transmission is 0.8445.
The \l/2 correction factor is Not present.
;
_exptl_crystal_colour 'clear light colourless'
_exptl_crystal_colour_lustre clear
_exptl_crystal_colour_modifier light
_exptl_crystal_colour_primary colourless
_exptl_crystal_density_diffrn 0.163
_exptl_crystal_description block
_exptl_crystal_F_000 351
_exptl_crystal_size_max 0.33
_exptl_crystal_size_mid 0.23
_exptl_crystal_size_min 0.21
_refine_diff_density_max 0.739
_refine_diff_density_min -0.399
_refine_diff_density_rms 0.087
_refine_ls_extinction_coef 0.0063(5)
_refine_ls_extinction_expression Fc^*^=kFc[1+0.001xFc^2^\l^3^/sin(2\q)]^-1/4^
_refine_ls_extinction_method 'SHELXL-2018/1 (Sheldrick 2018)'
_refine_ls_goodness_of_fit_ref 1.027
_refine_ls_hydrogen_treatment constr
_refine_ls_matrix_type full
_refine_ls_number_parameters 1182
_refine_ls_number_reflns 15104
_refine_ls_number_restraints 88
_refine_ls_restrained_S_all 1.026
_refine_ls_R_factor_all 0.1087
_refine_ls_R_factor_gt 0.0891
_refine_ls_shift/su_max 2.591
_refine_ls_shift/su_mean 0.016
_refine_ls_structure_factor_coef Fsqd
_refine_ls_weighting_details 'w=1/[\s^2^(Fo^2^)+(0.1659P)^2^+4.1985P] where P=(Fo^2^+2Fc^2^)/3'
_refine_ls_weighting_scheme calc
_refine_ls_wR_factor_gt 0.2639
_refine_ls_wR_factor_ref 0.2832
_reflns_Friedel_coverage 0.000
_reflns_number_gt 11274
_reflns_number_total 15104
_reflns_threshold_expression 'I > 2\s(I)'
_cod_data_source_file d0cc07471c2.cif
_cod_data_source_block b20100801a0122_0m
_cod_depositor_comments 'Adding full bibliography for 7127974--7127975.cif.'
_cod_database_code 7127975
_shelx_shelxl_version_number 2018/1
_shelx_space_group_comment
;
The symmetry employed for this shelxl refinement is uniquely defined
by the following loop, which should always be used as a source of
symmetry information in preference to the above space-group names.
They are only intended as comments.
;
_olex2_refinement_description
;
1. Fixed Uiso
 At 1.2 times of:
  All C(H) groups, All C(H,H) groups, All N(H) groups
 At 1.5 times of:
  All C(H,H,H) groups
2. Restrained distances
 O001-C00S \\sim O0-C1AA
 with sigma of 0.02
 O001-C01A \\sim O0-C4CA
 with sigma of 0.02
 O002-C00W \\sim O4-C2BA
 with sigma of 0.02
 O002-C011 \\sim O4-C3
 with sigma of 0.02
 O003-C013 \\sim O3AA-C8
 with sigma of 0.02
 O003-C016 \\sim O3AA-C7
 with sigma of 0.02
 O004-C00X \\sim O1-C2CA
 with sigma of 0.02
 O004-C01E \\sim O1-C01F
 with sigma of 0.02
 O005-C017 \\sim O3-C2
 with sigma of 0.02
 O005-C018 \\sim O3-C1
 with sigma of 0.02
 O006-C01G \\sim O2-C0AA
 with sigma of 0.02
 O006-C01N \\sim O2-C8AA
 with sigma of 0.02
 O00A-C019 \\sim O0AA-C6
 with sigma of 0.02
 O00A-C01O \\sim O0AA-C1BA
 with sigma of 0.02
 O00B-C01K \\sim O00C-C01L
 with sigma of 0.02
 O00B-C01S \\sim O00C-C9AA
 with sigma of 0.02
 C00S-C00X \\sim C1AA-C2CA
 with sigma of 0.02
 C00S-C01H \\sim C1AA-C4AA
 with sigma of 0.02
 C00W-C016 \\sim C2BA-C7
 with sigma of 0.02
 C00X-C01M \\sim C2CA-C5AA
 with sigma of 0.02
 C011-C017 \\sim C3-C2
 with sigma of 0.02
 C013-C019 \\sim C8-C6
 with sigma of 0.02
 C013-C01J \\sim C8-C5BA
 with sigma of 0.02
 C018-C01E \\sim C1-C01F
 with sigma of 0.02
 C019-C01X \\sim C6-C3BA
 with sigma of 0.02
 C01A-C01G \\sim C4CA-C0AA
 with sigma of 0.02
 O01F-C01Z \\sim O01G-C01{
 with sigma of 0.02
 O01F-C025 \\sim O01G-C0
 with sigma of 0.02
 C01H-C01T \\sim C4AA-C6AA
 with sigma of 0.02
 C01J-C01Y \\sim C5BA-C6BA
 with sigma of 0.02
 C01K-C01O \\sim C01L-C1BA
 with sigma of 0.02
 C01M-C01R \\sim C5AA-C7AA
 with sigma of 0.02
 C01N-C01S \\sim C8AA-C9AA
 with sigma of 0.02
 C01R-C01T \\sim C7AA-C6AA
 with sigma of 0.02
 C01T-C025 \\sim C6AA-C0
 with sigma of 0.02
 C01X-C020 \\sim C3BA-C9
 with sigma of 0.02
 C01Y-C020 \\sim C6BA-C9
 with sigma of 0.02
 C020-C02B \\sim C9-C7BA
 with sigma of 0.02
 O022-C029 \\sim O6-C10
 with sigma of 0.02
 O022-C02B \\sim O6-C7BA
 with sigma of 0.02
 O001-C00X \\sim O0-C2CA
 with sigma of 0.04
 O001-C01G \\sim O0-C0AA
 with sigma of 0.04
 O001-C01H \\sim O0-C4AA
 with sigma of 0.04
 O002-C016 \\sim O4-C7
 with sigma of 0.04
 O002-C017 \\sim O4-C2
 with sigma of 0.04
 O003-C00W \\sim O3AA-C2BA
 with sigma of 0.04
 O003-C019 \\sim O3AA-C6
 with sigma of 0.04
 O003-C01J \\sim O3AA-C5BA
 with sigma of 0.04
 O004-C00S \\sim O1-C1AA
 with sigma of 0.04
 O004-C018 \\sim O1-C1
 with sigma of 0.04
 O004-C01M \\sim O1-C5AA
 with sigma of 0.04
 O005-C011 \\sim O3-C3
 with sigma of 0.04
 O005-C01E \\sim O3-C01F
 with sigma of 0.04
 O006-C01A \\sim O2-C4CA
 with sigma of 0.04
 O006-C01S \\sim O2-C9AA
 with sigma of 0.04
 O00A-C013 \\sim O0AA-C8
 with sigma of 0.04
 O00A-C01K \\sim O0AA-C01L
 with sigma of 0.04
 O00A-C01X \\sim O0AA-C3BA
 with sigma of 0.04
 O00B-C01N \\sim O00C-C8AA
 with sigma of 0.04
 O00B-C01O \\sim O00C-C1BA
 with sigma of 0.04
 C00S-C01A \\sim C1AA-C4CA
 with sigma of 0.04
 C00S-C01M \\sim C1AA-C5AA
 with sigma of 0.04
 C00S-C01T \\sim C1AA-C6AA
 with sigma of 0.04
 C00W-C011 \\sim C2BA-C3
 with sigma of 0.04
 C00X-C01E \\sim C2CA-C01F
 with sigma of 0.04
 C00X-C01H \\sim C2CA-C4AA
 with sigma of 0.04
 C00X-C01R \\sim C2CA-C7AA
 with sigma of 0.04
 C013-C016 \\sim C8-C7
 with sigma of 0.04
 C013-C01X \\sim C8-C3BA
 with sigma of 0.04
 C013-C01Y \\sim C8-C6BA
 with sigma of 0.04
 C017-C018 \\sim C2-C1
 with sigma of 0.04
 C019-C01J \\sim C6-C5BA
 with sigma of 0.04
 C019-C01O \\sim C6-C1BA
 with sigma of 0.04
 C019-C020 \\sim C6-C9
 with sigma of 0.04
 O01F-C01T \\sim O01G-C6AA
 with sigma of 0.04
 C01G-C01N \\sim C0AA-C8AA
 with sigma of 0.04
 C01H-C01R \\sim C4AA-C7AA
 with sigma of 0.04
 C01H-C025 \\sim C4AA-C0
 with sigma of 0.04
 C01J-C020 \\sim C5BA-C9
 with sigma of 0.04
 C01K-C01S \\sim C01L-C9AA
 with sigma of 0.04
 C01M-C01T \\sim C5AA-C6AA
 with sigma of 0.04
 C01R-C025 \\sim C7AA-C0
 with sigma of 0.04
 C01X-C01Y \\sim C3BA-C6BA
 with sigma of 0.04
 C01X-C02B \\sim C3BA-C7BA
 with sigma of 0.04
 C01Y-C02B \\sim C6BA-C7BA
 with sigma of 0.04
 C01Z-C025 \\sim C01{-C0
 with sigma of 0.04
 C01Z-C028 \\sim C01{-C4
 with sigma of 0.04
 C020-O022 \\sim C9-O6
 with sigma of 0.04
 C029-C02B \\sim C10-C7BA
 with sigma of 0.04
3. Others
 Sof(C0AA)=Sof(H0AA)=Sof(H0AB)=Sof(O0)=Sof(C1AA)=Sof(C4CA)=Sof(H4CA)=Sof(H4CB)=
 Sof(C2CA)=Sof(C4AA)=Sof(H4AA)=Sof(O1)=Sof(C5AA)=Sof(H5AA)=Sof(C6AA)=Sof(O2)=
 Sof(C01F)=Sof(H1AA)=Sof(HG)=Sof(C7AA)=Sof(H7AA)=Sof(C0)=Sof(H0)=Sof(C8AA)=
 Sof(H8AA)=Sof(C1)=Sof(H1A)=Sof(H1B)=Sof(O01G)=Sof(C9AA)=Sof(H9AA)=Sof(H9AB)=
 Sof(O3)=Sof(C01{)=Sof(H01{)=Sof(O00C)=Sof(C2)=Sof(H2)=Sof(C01L)=Sof(H2AA)=
 Sof(C3)=Sof(H3A)=Sof(H3B)=Sof(C1BA)=Sof(H1BA)=Sof(H1BB)=Sof(O4)=Sof(O0AA)=
 Sof(C2BA)=Sof(H2BA)=Sof(H2BB)=Sof(C6)=Sof(C7)=Sof(H7A)=Sof(H7B)=Sof(C02I)=
 Sof(H02I)=Sof(C8)=Sof(C3BA)=Sof(H3BA)=Sof(O3AA)=Sof(C5BA)=Sof(H5BA)=Sof(C9)=
 Sof(C10)=Sof(H10)=Sof(C6BA)=Sof(H6BA)=Sof(H6BB)=Sof(C7BA)=Sof(H7BA)=Sof(H7BB)=
 Sof(O6)=1-FVAR(1)
 Sof(O001)=Sof(O002)=Sof(O003)=Sof(O004)=Sof(O005)=Sof(O006)=Sof(O00A)=
 Sof(O00B)=Sof(C00S)=Sof(C00W)=Sof(H00A)=Sof(H00B)=Sof(C00X)=Sof(C011)=
 Sof(H01A)=Sof(H01B)=Sof(C013)=Sof(C016)=Sof(H01C)=Sof(H01D)=Sof(C017)=
 Sof(H017)=Sof(C018)=Sof(H01E)=Sof(H01F)=Sof(C019)=Sof(C01A)=Sof(H01G)=
 Sof(H01H)=Sof(C01E)=Sof(H01I)=Sof(H01J)=Sof(O01F)=Sof(C01G)=Sof(H01K)=
 Sof(H01L)=Sof(C01H)=Sof(H01M)=Sof(C01J)=Sof(H01N)=Sof(C01K)=Sof(H01O)=
 Sof(H01P)=Sof(C01M)=Sof(H01Q)=Sof(C01N)=Sof(H01R)=Sof(H01S)=Sof(C01O)=
 Sof(H01T)=Sof(H01U)=Sof(C01R)=Sof(H01V)=Sof(C01S)=Sof(H01W)=Sof(H01X)=
 Sof(C01T)=Sof(C01X)=Sof(H01Y)=Sof(C01Y)=Sof(H01Z)=Sof(C01Z)=Sof(H01)=Sof(HF)=
 Sof(C020)=Sof(O022)=Sof(C025)=Sof(H02A)=Sof(H02B)=Sof(C028)=Sof(C029)=
 Sof(H029)=Sof(C02A)=Sof(H02C)=Sof(C02B)=Sof(H02D)=FVAR(1)
 Sof(C02E)=Sof(C4A)=Sof(H4A)=1-FVAR(2)
 Sof(C02D)=Sof(H02E)=Sof(C4)=Sof(H4)=FVAR(2)
 Sof(C11)=1-FVAR(3)
 Sof(C026)=FVAR(3)
 Sof(C02H)=1-FVAR(4)
 Sof(C02G)=Sof(H02G)=FVAR(4)
4.a Secondary CH2 refined with riding coordinates:
 C00W(H00A,H00B), C011(H01A,H01B), C016(H01C,H01D), C018(H01E,H01F), C01A(H01G,
 H01H), C01E(H01I,H01J), C01G(H01K,H01L), C01K(H01O,H01P), C01N(H01R,H01S),
 C01O(H01T,H01U), C01S(H01W,H01X), C01Z(H01,HF), C025(H02A,H02B), C0AA(H0AA,
 H0AB), C4CA(H4CA,H4CB), C01F(H1AA,HG), C1(H1A,H1B), C9AA(H9AA,H9AB), C3(H3A,
 H3B), C1BA(H1BA,H1BB), C2BA(H2BA,H2BB), C7(H7A,H7B), C6BA(H6BA,H6BB),
 C7BA(H7BA,H7BB)
4.b Aromatic/amide H refined with riding coordinates:
 N007(H007), N008(H008), C00H(H00H), C00J(H00J), C00K(H00K), C00M(H00M),
 C00P(H00P), C00T(H00T), C00U(H00U), C00Y(H00Y), C00Z(H00Z), C010(H010),
 C012(H012), C015(H015), C017(H017), C01B(H3AA), C01C(H6AA), C01H(H01M),
 C01J(H01N), C01M(H01Q), C01R(H01V), C01U(H8BA), C01X(H01Y), C01Y(H01Z),
 C029(H029), C02A(H02C), C02B(H02D), C02D(H02E), C02G(H02G), C4AA(H4AA),
 C5AA(H5AA), C7AA(H7AA), C0(H0), C8AA(H8AA), C01{(H01{), C2(H2), C01L(H2AA),
 C4(H4), C02I(H02I), C3BA(H3BA), C5BA(H5BA), C10(H10), C4A(H4A)
4.c Idealised Me refined as rotating group:
 C01P(H0BA,H,HA), C01Q(H4BA,HB,HC), C01W(H9BA,HD,HE), C023(H02F,H02H,H02J),
 C027(H02K,H02L,H02M), C02C(H02N,H02O,H02P)
;
_olex2_submission_original_sample_id Suitane
_olex2_submission_special_instructions 'No special instructions were received'

loop_
_space_group_symop_operation_xyz
'x, y, z'
'-x+1/2, y+1/2, -z+1/2'
'-x, -y, -z'
'x-1/2, -y-1/2, z-1/2'

loop_
_atom_site_label
_atom_site_type_symbol
_atom_site_fract_x
_atom_site_fract_y
_atom_site_fract_z
_atom_site_U_iso_or_equiv
_atom_site_adp_type
_atom_site_occupancy
_atom_site_site_symmetry_order
_atom_site_calc_flag
_atom_site_refinement_flags_posn
_atom_site_refinement_flags_adp
_atom_site_refinement_flags_occupancy
_atom_site_disorder_assembly
_atom_site_disorder_group
O001 O 0.2978(9) 0.3011(6) 0.6081(9) 0.0412(19) Uani 0.638(3) 1 d D . P A 1
O002 O 0.7683(11) 0.2426(6) 0.6711(8) 0.044(3) Uani 0.638(3) 1 d D . P A 1
O003 O 0.8232(14) 0.2973(7) 0.8067(12) 0.052(3) Uani 0.638(3) 1 d D . P A 1
O004 O 0.4087(12) 0.2892(5) 0.5277(10) 0.046(2) Uani 0.638(3) 1 d D . P A 1
O005 O 0.5870(8) 0.2418(5) 0.5447(7) 0.058(3) Uani 0.638(3) 1 d D . P A 1
O006 O 0.3704(6) 0.2569(5) 0.7639(7) 0.051(2) Uani 0.638(3) 1 d D . P A 1
N007 N 0.62234(13) 0.30147(6) 0.68710(12) 0.0372(4) Uani 1 1 d . . . . .
H007 H 0.664654 0.289541 0.671507 0.045 Uiso 1 1 calc R . . . .
N008 N 0.51157(14) 0.30494(7) 0.73019(12) 0.0392(4) Uani 1 1 d . . . . .
H008 H 0.468338 0.295556 0.746621 0.047 Uiso 1 1 calc R . . . .
F009 F 0.59532(15) 0.25025(9) 0.27658(14) 0.0864(7) Uani 1 1 d . . . . .
O00A O 0.7339(7) 0.3019(4) 0.8910(8) 0.0457(16) Uani 0.638(3) 1 d D . P A 1
O00B O 0.5482(7) 0.2560(3) 0.8855(6) 0.054(2) Uani 0.638(3) 1 d D . P A 1
F00C F 0.67253(18) 0.31979(9) 0.32824(17) 0.0961(7) Uani 1 1 d . . . . .
F00D F 0.57649(17) 0.28462(12) 0.37904(16) 0.1066(9) Uani 1 1 d . . . . .
F00E F 0.71955(17) 0.25175(11) 0.40057(15) 0.0998(8) Uani 1 1 d . . . . .
C00F C 0.55887(18) 0.22141(9) 0.70942(15) 0.0435(5) Uani 1 1 d . . . . .
C00G C 0.56542(16) 0.27512(8) 0.70896(14) 0.0383(5) Uani 1 1 d . . . . .
C00H C 0.85814(18) 0.42460(9) 0.63599(16) 0.0452(6) Uani 1 1 d . . . . .
H00H H 0.910427 0.446864 0.656626 0.054 Uiso 1 1 calc R . . . .
C00I C 0.60458(16) 0.35118(8) 0.69270(14) 0.0376(5) Uani 1 1 d . . . . .
C00J C 0.79038(17) 0.42505(8) 0.66690(16) 0.0428(5) Uani 1 1 d . . . . .
H00J H 0.796161 0.448002 0.707549 0.051 Uiso 1 1 calc R . . . .
C00K C 0.70608(17) 0.35963(9) 0.57846(15) 0.0429(5) Uani 1 1 d . . . . .
H00K H 0.654484 0.336932 0.558540 0.051 Uiso 1 1 calc R . . . .
C00L C 0.85093(18) 0.39207(10) 0.57518(17) 0.0477(6) Uani 1 1 d . . . . .
C00M C 0.4698(2) 0.19937(9) 0.66855(17) 0.0496(6) Uani 1 1 d . . . . .
H00M H 0.414894 0.218613 0.638152 0.060 Uiso 1 1 calc R . . . .
C00N C 0.53490(16) 0.35319(8) 0.72211(14) 0.0387(5) Uani 1 1 d . . . . .
C00O C 0.71349(16) 0.39200(8) 0.63879(15) 0.0395(5) Uani 1 1 d . . . . .
C00P C 0.77289(18) 0.35992(9) 0.54684(16) 0.0461(6) Uani 1 1 d . . . . .
H00P H 0.765562 0.337724 0.504826 0.055 Uiso 1 1 calc R . . . .
C00Q C 0.50079(18) 0.39751(9) 0.73842(16) 0.0438(5) Uani 1 1 d . . . . .
C00R C 0.64247(16) 0.39314(8) 0.67319(15) 0.0403(5) Uani 1 1 d . . . . .
C00S C 0.3002(10) 0.3386(4) 0.5570(6) 0.0380(19) Uani 0.638(3) 1 d D . P A 1
C00T C 0.35488(19) 0.43492(9) 0.74241(17) 0.0488(6) Uani 1 1 d . . . . .
H00T H 0.351164 0.456957 0.701208 0.059 Uiso 1 1 calc R . . . .
C00U C 0.2872(2) 0.43756(10) 0.77263(19) 0.0542(7) Uani 1 1 d . . . . .
H00U H 0.237730 0.461349 0.751381 0.065 Uiso 1 1 calc R . . . .
C00V C 0.42864(18) 0.40051(9) 0.77124(16) 0.0462(6) Uani 1 1 d . . . . .
C00W C 0.8678(9) 0.2516(6) 0.7196(8) 0.048(4) Uani 0.638(3) 1 d D . P A 1
H00A H 0.903015 0.251478 0.685525 0.058 Uiso 0.638(3) 1 calc R . P A 1
H00B H 0.894485 0.225329 0.760255 0.058 Uiso 0.638(3) 1 calc R . P A 1
C00X C 0.3589(16) 0.3320(6) 0.5162(13) 0.047(3) Uani 0.638(3) 1 d D . P A 1
C00Y C 0.53923(19) 0.43926(9) 0.71944(18) 0.0511(6) Uani 1 1 d . . . . .
H00Y H 0.518275 0.470567 0.728119 0.061 Uiso 1 1 calc R . . . .
C00Z C 0.60721(18) 0.43695(9) 0.68822(18) 0.0485(6) Uani 1 1 d . . . . .
H00Z H 0.630490 0.466828 0.676698 0.058 Uiso 1 1 calc R . . . .
C010 C 0.6403(2) 0.19355(9) 0.75376(17) 0.0499(6) Uani 1 1 d . . . . .
H010 H 0.701186 0.208770 0.780185 0.060 Uiso 1 1 calc R . . . .
C011 C 0.7498(6) 0.2216(4) 0.5928(6) 0.063(5) Uani 0.638(3) 1 d D . P A 1
H01A H 0.793894 0.193877 0.599365 0.076 Uiso 0.638(3) 1 calc R . P A 1
H01B H 0.759856 0.246683 0.558305 0.076 Uiso 0.638(3) 1 calc R . P A 1
C012 C 0.4624(2) 0.14868(11) 0.6729(2) 0.0618(8) Uani 1 1 d . . . . .
H012 H 0.402267 0.133131 0.644167 0.074 Uiso 1 1 calc R . . . .
C013 C 0.837(2) 0.3410(6) 0.8470(15) 0.045(3) Uani 0.638(3) 1 d D . P A 1
C014 C 0.2891(2) 0.40648(11) 0.83325(19) 0.0559(7) Uani 1 1 d . . . . .
C015 C 0.4315(2) 0.36898(11) 0.83234(17) 0.0541(6) Uani 1 1 d . . . . .
H015 H 0.481248 0.345339 0.853708 0.065 Uiso 1 1 calc R . . . .
C016 C 0.8801(8) 0.3007(5) 0.7610(8) 0.043(2) Uani 0.638(3) 1 d D . P A 1
H01C H 0.948316 0.306733 0.797005 0.052 Uiso 0.638(3) 1 calc R . P A 1
H01D H 0.856583 0.327573 0.721105 0.052 Uiso 0.638(3) 1 calc R . P A 1
C017 C 0.6463(10) 0.2038(5) 0.5547(8) 0.066(5) Uani 0.638(3) 1 d D . P A 1
H017 H 0.626831 0.170836 0.540239 0.079 Uiso 0.638(3) 1 calc R . P A 1
C018 C 0.4889(9) 0.2314(5) 0.4848(9) 0.062(4) Uani 0.638(3) 1 d D . P A 1
H01E H 0.457045 0.208177 0.507016 0.074 Uiso 0.638(3) 1 calc R . P A 1
H01F H 0.490018 0.216616 0.436065 0.074 Uiso 0.638(3) 1 calc R . P A 1
C019 C 0.7900(7) 0.3419(4) 0.8979(6) 0.0456(19) Uani 0.638(3) 1 d D . P A 1
C01A C 0.2469(10) 0.3018(5) 0.6584(9) 0.060(4) Uani 0.638(3) 1 d D . P A 1
H01G H 0.264413 0.331619 0.692196 0.072 Uiso 0.638(3) 1 calc R . P A 1
H01H H 0.177057 0.302649 0.624205 0.072 Uiso 0.638(3) 1 calc R . P A 1
C01B C 0.3632(2) 0.37171(12) 0.86201(19) 0.0608(7) Uani 1 1 d . . . . .
H3AA H 0.366426 0.349523 0.902875 0.073 Uiso 1 1 calc R . . . .
C01C C 0.6306(2) 0.14314(10) 0.7585(2) 0.0627(8) Uani 1 1 d . . . . .
H6AA H 0.685101 0.123746 0.789382 0.075 Uiso 1 1 calc R . . . .
C01D C 0.5415(3) 0.12084(11) 0.7184(2) 0.0661(8) Uani 1 1 d . . . . .
C01E C 0.4368(13) 0.2792(7) 0.4649(11) 0.055(3) Uani 0.638(3) 1 d D . P A 1
H01I H 0.479059 0.305531 0.461554 0.066 Uiso 0.638(3) 1 calc R . P A 1
H01J H 0.379829 0.276992 0.412700 0.066 Uiso 0.638(3) 1 calc R . P A 1
O01F O 0.2589(2) 0.50085(12) 0.5605(2) 0.0614(9) Uani 0.638(3) 1 d D . P A 1
C01G C 0.2706(10) 0.2582(6) 0.7098(8) 0.066(5) Uani 0.638(3) 1 d D . P A 1
H01K H 0.254050 0.228390 0.675758 0.079 Uiso 0.638(3) 1 calc R . P A 1
H01L H 0.231879 0.258088 0.740985 0.079 Uiso 0.638(3) 1 calc R . P A 1
C01H C 0.2552(7) 0.3842(4) 0.5531(6) 0.0490(18) Uani 0.638(3) 1 d D . P A 1
H01M H 0.224330 0.390261 0.587123 0.059 Uiso 0.638(3) 1 calc R . P A 1
C01I C 0.9250(2) 0.38995(13) 0.5405(2) 0.0634(8) Uani 1 1 d . . . . .
C01J C 0.8993(7) 0.3785(3) 0.8503(6) 0.0498(16) Uani 0.638(3) 1 d D . P A 1
H01N H 0.936752 0.376738 0.820691 0.060 Uiso 0.638(3) 1 calc R . P A 1
C01K C 0.6426(9) 0.2462(4) 0.9379(7) 0.056(2) Uani 0.638(3) 1 d D . P A 1
H01O H 0.669194 0.220935 0.914554 0.067 Uiso 0.638(3) 1 calc R . P A 1
H01P H 0.645484 0.233514 0.989299 0.067 Uiso 0.638(3) 1 calc R . P A 1
O01L O 0.5907(3) 0.03918(11) 0.7605(2) 0.1299(14) Uani 1 1 d . . . . .
C01M C 0.3532(10) 0.3696(4) 0.4591(6) 0.054(2) Uani 0.638(3) 1 d D . P A 1
H01Q H 0.385259 0.364707 0.425605 0.065 Uiso 0.638(3) 1 calc R . P A 1
C01N C 0.3863(6) 0.2271(5) 0.8309(6) 0.059(3) Uani 0.638(3) 1 d D . P A 1
H01R H 0.343736 0.198101 0.813980 0.070 Uiso 0.638(3) 1 calc R . P A 1
H01S H 0.371980 0.245730 0.870650 0.070 Uiso 0.638(3) 1 calc R . P A 1
C01O C 0.7009(7) 0.2930(6) 0.9529(7) 0.057(2) Uani 0.638(3) 1 d D . P A 1
H01T H 0.661344 0.321032 0.954914 0.069 Uiso 0.638(3) 1 calc R . P A 1
H01U H 0.756994 0.290656 1.005636 0.069 Uiso 0.638(3) 1 calc R . P A 1
C01P C 0.8748(3) 0.39458(15) 0.4486(2) 0.0734(9) Uani 1 1 d . . . . .
H0BA H 0.826826 0.368556 0.426574 0.110 Uiso 1 1 calc GR . . . .
H H 0.922245 0.391509 0.426551 0.110 Uiso 1 1 calc GR . . . .
HA H 0.843352 0.426639 0.434002 0.110 Uiso 1 1 calc GR . . . .
C01Q C 0.9740(3) 0.33952(16) 0.5618(2) 0.0808(11) Uani 1 1 d . . . . .
H4BA H 1.006251 0.335980 0.620355 0.121 Uiso 1 1 calc GR . . . .
HB H 1.021262 0.336790 0.539549 0.121 Uiso 1 1 calc GR . . . .
HC H 0.925814 0.313651 0.539241 0.121 Uiso 1 1 calc GR . . . .
C01R C 0.3026(9) 0.4122(4) 0.4520(7) 0.060(2) Uani 0.638(3) 1 d D . P A 1
H01V H 0.300363 0.436137 0.413690 0.072 Uiso 0.638(3) 1 calc R . P A 1
C01S C 0.4887(10) 0.2111(5) 0.8677(9) 0.098(6) Uani 0.638(3) 1 d D . P A 1
H01W H 0.503105 0.192441 0.917685 0.118 Uiso 0.638(3) 1 calc R . P A 1
H01X H 0.501851 0.189789 0.830021 0.118 Uiso 0.638(3) 1 calc R . P A 1
C01T C 0.2557(6) 0.4209(3) 0.4989(6) 0.056(2) Uani 0.638(3) 1 d D . P A 1
C01U C 0.5292(4) 0.06682(13) 0.7239(3) 0.0959(14) Uani 1 1 d . . . . .
H8BA H 0.466539 0.053802 0.695473 0.115 Uiso 1 1 calc R . . . .
C01V C 0.2117(3) 0.40823(13) 0.8643(2) 0.0699(9) Uani 1 1 d . . . . .
C01W C 1.0012(3) 0.42976(18) 0.5754(3) 0.0899(13) Uani 1 1 d . . . . .
H9BA H 0.971094 0.462109 0.560461 0.135 Uiso 1 1 calc GR . . . .
HD H 1.049221 0.425916 0.554124 0.135 Uiso 1 1 calc GR . . . .
HE H 1.032289 0.426827 0.634036 0.135 Uiso 1 1 calc GR . . . .
C01X C 0.7967(6) 0.3818(3) 0.9429(5) 0.0556(17) Uani 0.638(3) 1 d D . P A 1
H01Y H 0.761547 0.382841 0.974496 0.067 Uiso 0.638(3) 1 calc R . P A 1
C01Y C 0.9053(5) 0.4193(3) 0.8994(4) 0.0611(16) Uani 0.638(3) 1 d D . P A 1
H01Z H 0.945920 0.445999 0.901592 0.073 Uiso 0.638(3) 1 calc R . P A 1
C01Z C 0.3426(4) 0.5203(2) 0.5549(4) 0.0591(13) Uani 0.638(3) 1 d D . P A 1
H01 H 0.324086 0.536834 0.502515 0.071 Uiso 0.638(3) 1 calc R . P A 1
HF H 0.387554 0.493368 0.559042 0.071 Uiso 0.638(3) 1 calc R . P A 1
C020 C 0.8528(7) 0.4210(2) 0.9443(4) 0.0584(19) Uani 0.638(3) 1 d D . P A 1
B021 B 0.6407(3) 0.27571(16) 0.3466(2) 0.0652(9) Uani 1 1 d . . . . .
O022 O 0.8505(6) 0.50939(17) 0.9567(3) 0.132(2) Uani 0.638(3) 1 d D . P A 1
C023 C 0.1360(4) 0.3704(2) 0.8194(4) 0.127(2) Uani 1 1 d . . . . .
H02F H 0.103800 0.379495 0.762521 0.190 Uiso 1 1 calc GR . . . .
H02H H 0.089011 0.368970 0.842016 0.190 Uiso 1 1 calc GR . . . .
H02J H 0.166304 0.338183 0.824451 0.190 Uiso 1 1 calc GR . . . .
C025 C 0.2057(3) 0.46851(17) 0.4963(3) 0.0612(12) Uani 0.638(3) 1 d D . P A 1
H02A H 0.192354 0.485165 0.444826 0.073 Uiso 0.638(3) 1 calc R . P A 1
H02B H 0.143509 0.461470 0.497628 0.073 Uiso 0.638(3) 1 calc R . P A 1
C026 C 0.5380(17) 0.6167(5) 0.6751(12) 0.015(10) Uani 0.12(3) 1 d . . P A 1
C027 C 0.2530(4) 0.3934(3) 0.9525(3) 0.121(2) Uani 1 1 d . . . . .
H02K H 0.270139 0.358534 0.957686 0.182 Uiso 1 1 calc GR . . . .
H02L H 0.205141 0.399094 0.973436 0.182 Uiso 1 1 calc GR . . . .
H02M H 0.310279 0.413004 0.983180 0.182 Uiso 1 1 calc GR . . . .
C028 C 0.4788(5) 0.57577(19) 0.6272(5) 0.094(3) Uani 0.638(3) 1 d D . P A 2
C029 C 0.7699(6) 0.5201(3) 0.8969(6) 0.096(2) Uani 0.638(3) 1 d D . P A 1
H029 H 0.721154 0.496859 0.890010 0.115 Uiso 0.638(3) 1 calc R . P A 1
C02A C 0.3900(4) 0.5562(2) 0.6219(4) 0.0723(15) Uani 0.638(3) 1 d . . P A 1
H02C H 0.358913 0.586939 0.604608 0.087 Uiso 0.638(3) 1 calc R . P A 1
C02B C 0.8604(6) 0.46456(19) 0.9967(3) 0.089(2) Uani 0.638(3) 1 d D . P A 1
H02D H 0.870822 0.461957 1.051279 0.107 Uiso 0.638(3) 1 calc R . P A 1
C02C C 0.1669(6) 0.4582(2) 0.8532(6) 0.182(4) Uani 1 1 d . . . . .
H02N H 0.216629 0.482620 0.881149 0.272 Uiso 1 1 calc GR . . . .
H02O H 0.119439 0.458457 0.875459 0.272 Uiso 1 1 calc GR . . . .
H02P H 0.135471 0.466074 0.795858 0.272 Uiso 1 1 calc GR . . . .
C02D C 0.6156(6) 0.6098(2) 0.7454(4) 0.085(2) Uani 0.635(12) 1 d . . P A 1
H02E H 0.648545 0.638738 0.771620 0.102 Uiso 0.635(12) 1 calc R . P A 1
C02G C 0.738(3) 0.5571(10) 0.8410(17) 0.39(4) Uani 0.56(4) 1 d . . P A 1
H02G H 0.787851 0.578891 0.844561 0.464 Uiso 0.56(4) 1 calc R . P A 1
C0AA C 0.8611(16) 0.2480(10) 0.7135(13) 0.054(8) Uani 0.362(3) 1 d D . P A 2
H0AA H 0.872365 0.219594 0.749958 0.064 Uiso 0.362(3) 1 calc R . P A 2
H0AB H 0.901548 0.243532 0.684280 0.064 Uiso 0.362(3) 1 calc R . P A 2
O0 O 0.834(2) 0.3003(11) 0.8067(17) 0.037(3) Uani 0.362(3) 1 d D . P A 2
C1AA C 0.830(3) 0.3364(10) 0.860(2) 0.052(7) Uani 0.362(3) 1 d D . P A 2
C4CA C 0.8910(16) 0.2928(9) 0.7617(14) 0.051(6) Uani 0.362(3) 1 d D . P A 2
H4CA H 0.883267 0.321239 0.726060 0.061 Uiso 0.362(3) 1 calc R . P A 2
H4CB H 0.959601 0.290249 0.799425 0.061 Uiso 0.362(3) 1 calc R . P A 2
C2CA C 0.7652(12) 0.3342(8) 0.8955(13) 0.057(5) Uani 0.362(3) 1 d D . P A 2
C4AA C 0.8775(11) 0.3816(6) 0.8649(11) 0.053(3) Uani 0.362(3) 1 d D . P A 2
H4AA H 0.910315 0.386551 0.832036 0.064 Uiso 0.362(3) 1 calc R . P A 2
O1 O 0.7139(14) 0.2923(8) 0.8912(14) 0.047(3) Uani 0.362(3) 1 d D . P A 2
C5AA C 0.7718(13) 0.3730(7) 0.9531(14) 0.081(6) Uani 0.362(3) 1 d D . P A 2
H5AA H 0.739536 0.368941 0.986668 0.097 Uiso 0.362(3) 1 calc R . P A 2
C6AA C 0.8768(9) 0.4193(4) 0.9167(12) 0.076(6) Uani 0.362(3) 1 d D . P A 2
O2 O 0.7630(19) 0.2481(10) 0.6569(13) 0.037(3) Uani 0.362(3) 1 d D . P A 2
C01F C 0.6987(19) 0.2846(11) 0.9617(15) 0.097(11) Uani 0.362(3) 1 d D . P A 2
H1AA H 0.662310 0.312363 0.969652 0.116 Uiso 0.362(3) 1 calc R . P A 2
HG H 0.760869 0.282110 1.009503 0.116 Uiso 0.362(3) 1 calc R . P A 2
C7AA C 0.8233(11) 0.4147(7) 0.9593(12) 0.085(5) Uani 0.362(3) 1 d D . P A 2
H7AA H 0.821931 0.440586 0.993360 0.102 Uiso 0.362(3) 1 calc R . P A 2
C0 C 0.9355(8) 0.4639(4) 0.9241(9) 0.107(5) Uani 0.362(3) 1 d D . P A 2
H0 H 1.002162 0.465573 0.958066 0.129 Uiso 0.362(3) 1 calc R . P A 2
C8AA C 0.7477(11) 0.2198(6) 0.5901(9) 0.052(7) Uani 0.362(3) 1 d D . P A 2
H8AA H 0.795572 0.212252 0.572235 0.062 Uiso 0.362(3) 1 calc R . P A 2
C1 C 0.6441(17) 0.2385(11) 0.9506(15) 0.096(10) Uani 0.362(3) 1 d D . P A 2
H1A H 0.643781 0.227647 1.001807 0.115 Uiso 0.362(3) 1 calc R . P A 2
H1B H 0.671773 0.212133 0.930078 0.115 Uiso 0.362(3) 1 calc R . P A 2
O01G O 0.8858(8) 0.5017(6) 0.8784(10) 0.183(7) Uani 0.362(3) 1 d D . P A 2
C9AA C 0.6482(13) 0.2031(6) 0.5504(14) 0.054(7) Uani 0.362(3) 1 d D . P A 2
H9AA H 0.636673 0.176552 0.581929 0.065 Uiso 0.362(3) 1 calc R . P A 2
H9AB H 0.633922 0.190366 0.496083 0.065 Uiso 0.362(3) 1 calc R . P A 2
O3 O 0.5456(13) 0.2511(7) 0.8907(14) 0.085(7) Uani 0.362(3) 1 d D . P A 2
C01{ C 0.7936(11) 0.5151(7) 0.8608(11) 0.113(5) Uani 0.362(3) 1 d D . P A 2
H01{ H 0.743880 0.491405 0.847074 0.136 Uiso 0.362(3) 1 calc R . P A 2
O00C O 0.5863(11) 0.2464(7) 0.5448(13) 0.041(4) Uani 0.362(3) 1 d D . P A 2
C2 C 0.4908(10) 0.2113(5) 0.8714(10) 0.052(5) Uani 0.362(3) 1 d D . P A 2
H2 H 0.514732 0.178719 0.881367 0.062 Uiso 0.362(3) 1 calc R . P A 2
C01L C 0.4943(14) 0.2394(8) 0.4901(10) 0.040(4) Uani 0.362(3) 1 d D . P A 2
H2AA H 0.469263 0.208819 0.465113 0.048 Uiso 0.362(3) 1 calc R . P A 2
C3 C 0.3845(14) 0.2246(13) 0.8311(16) 0.111(12) Uani 0.362(3) 1 d D . P A 2
H3A H 0.345073 0.194367 0.817143 0.133 Uiso 0.362(3) 1 calc R . P A 2
H3B H 0.367172 0.244377 0.868016 0.133 Uiso 0.362(3) 1 calc R . P A 2
C4 C 0.6503(9) 0.5698(4) 0.7810(9) 0.159(6) Uani 0.635(12) 1 d D . P A 1
H4 H 0.606868 0.543015 0.762428 0.191 Uiso 0.635(12) 1 calc R . P A 1
C1BA C 0.4363(19) 0.2868(12) 0.4737(16) 0.050(6) Uani 0.362(3) 1 d D . P A 2
H1BA H 0.477747 0.314494 0.473691 0.060 Uiso 0.362(3) 1 calc R . P A 2
H1BB H 0.382644 0.284831 0.419524 0.060 Uiso 0.362(3) 1 calc R . P A 2
O4 O 0.3667(15) 0.2529(10) 0.7577(15) 0.070(6) Uani 0.362(3) 1 d D . P A 2
O0AA O 0.398(2) 0.2969(8) 0.5317(19) 0.039(3) Uani 0.362(3) 1 d D . P A 2
C2BA C 0.2669(13) 0.2622(9) 0.7093(13) 0.058(7) Uani 0.362(3) 1 d D . P A 2
H2BA H 0.232545 0.265746 0.743762 0.069 Uiso 0.362(3) 1 calc R . P A 2
H2BB H 0.237915 0.234725 0.671566 0.069 Uiso 0.362(3) 1 calc R . P A 2
C6 C 0.345(3) 0.3382(9) 0.522(2) 0.039(5) Uani 0.362(3) 1 d D . P A 2
C7 C 0.2599(14) 0.3093(8) 0.6634(13) 0.040(4) Uani 0.362(3) 1 d D . P A 2
H7A H 0.192805 0.316083 0.625234 0.048 Uiso 0.362(3) 1 calc R . P A 2
H7B H 0.285024 0.337454 0.700349 0.048 Uiso 0.362(3) 1 calc R . P A 2
C02I C 0.4573(6) 0.5522(4) 0.5736(7) 0.068(3) Uani 0.362(3) 1 d . . P A 2
H02I H 0.499144 0.554095 0.547958 0.082 Uiso 0.362(3) 1 calc R . P A 2
C8 C 0.3047(18) 0.3417(8) 0.5779(9) 0.037(4) Uani 0.362(3) 1 d D . P A 2
C3BA C 0.3463(14) 0.3774(6) 0.4796(10) 0.044(3) Uani 0.362(3) 1 d D . P A 2
H3BA H 0.386748 0.377717 0.452535 0.053 Uiso 0.362(3) 1 calc R . P A 2
O3AA O 0.3188(16) 0.2996(11) 0.6211(16) 0.041(3) Uani 0.362(3) 1 d D . P A 2
C5BA C 0.2354(11) 0.3776(6) 0.5658(10) 0.043(3) Uani 0.362(3) 1 d D . P A 2
H5BA H 0.191867 0.375536 0.589792 0.052 Uiso 0.362(3) 1 calc R . P A 2
C9 C 0.2893(11) 0.4177(4) 0.4740(9) 0.042(3) Uani 0.362(3) 1 d D . P A 2
C10 C 0.3713(7) 0.5166(3) 0.5317(6) 0.054(2) Uani 0.362(3) 1 d D . P A 2
H10 H 0.322606 0.512061 0.549762 0.065 Uiso 0.362(3) 1 calc R . P A 2
C6BA C 0.2339(10) 0.4174(5) 0.5158(9) 0.042(3) Uani 0.362(3) 1 d D . P A 2
H6BA H 0.166633 0.421558 0.475930 0.050 Uiso 0.362(3) 1 calc R . P A 2
H6BB H 0.250869 0.447230 0.549840 0.050 Uiso 0.362(3) 1 calc R . P A 2
C7BA C 0.2902(5) 0.4619(2) 0.4255(4) 0.0468(16) Uani 0.362(3) 1 d D . P A 2
H7BA H 0.289552 0.450999 0.374005 0.056 Uiso 0.362(3) 1 calc R . P A 2
H7BB H 0.231406 0.481436 0.413083 0.056 Uiso 0.362(3) 1 calc R . P A 2
O6 O 0.3718(4) 0.49216(18) 0.4666(3) 0.0520(14) Uani 0.362(3) 1 d D . P A 2
C4BA C 0.449(3) 0.5615(19) 0.686(6) 1.38(11) Uani 1 1 d . . . A 1
C02E C 0.632(8) 0.5768(14) 0.739(5) 0.79(4) Uani 0.365(12) 1 d . . P A 2
C4A C 0.7021(9) 0.6001(5) 0.8183(9) 0.099(5) Uani 0.365(12) 1 d . . P A 2
H4A H 0.695225 0.632616 0.833714 0.119 Uiso 0.365(12) 1 calc R . P A 2
C11 C 0.5391(8) 0.6083(7) 0.6890(11) 0.157(6) Uani 0.88(3) 1 d . . P A 2
C02H C 0.7741(16) 0.5699(6) 0.8642(11) 0.109(8) Uani 0.44(4) 1 d . . P A 2

loop_
_atom_site_aniso_label
_atom_site_aniso_U_11
_atom_site_aniso_U_22
_atom_site_aniso_U_33
_atom_site_aniso_U_23
_atom_site_aniso_U_13
_atom_site_aniso_U_12
O001 0.020(5) 0.054(3) 0.036(4) 0.005(3) -0.001(4) 0.007(3)
O002 0.038(4) 0.051(4) 0.037(5) 0.007(3) 0.009(3) 0.003(2)
O003 0.046(7) 0.045(4) 0.054(5) -0.004(3) 0.012(4) 0.000(3)
O004 0.039(5) 0.054(5) 0.046(3) 0.000(3) 0.017(3) 0.003(3)
O005 0.052(6) 0.067(6) 0.044(5) -0.021(4) 0.011(4) -0.014(4)
O006 0.027(3) 0.069(4) 0.056(5) 0.023(4) 0.017(3) 0.011(3)
N007 0.0343(10) 0.0339(9) 0.0400(10) 0.0031(7) 0.0126(8) 0.0007(7)
N008 0.0342(10) 0.0388(10) 0.0425(11) 0.0068(8) 0.0144(9) 0.0010(7)
F009 0.0644(12) 0.1110(17) 0.0809(14) -0.0252(12) 0.0282(11) -0.0189(11)
O00A 0.030(4) 0.056(5) 0.050(2) -0.004(3) 0.017(3) -0.007(3)
O00B 0.046(4) 0.061(3) 0.051(4) 0.011(3) 0.019(3) 0.006(3)
F00C 0.0941(16) 0.0909(15) 0.125(2) -0.0109(14) 0.0681(15) -0.0177(12)
F00D 0.0870(15) 0.163(2) 0.1004(17) -0.0179(16) 0.0696(14) -0.0122(15)
F00E 0.0727(14) 0.143(2) 0.0773(15) 0.0063(14) 0.0258(12) 0.0013(14)
C00F 0.0461(14) 0.0372(12) 0.0458(14) 0.0039(9) 0.0182(11) -0.0004(9)
C00G 0.0344(12) 0.0363(11) 0.0387(12) 0.0040(9) 0.0103(10) -0.0001(8)
C00H 0.0356(12) 0.0437(12) 0.0522(15) 0.0062(10) 0.0148(11) -0.0023(9)
C00I 0.0332(11) 0.0332(10) 0.0394(12) 0.0028(9) 0.0087(10) 0.0001(8)
C00J 0.0400(13) 0.0366(11) 0.0476(14) 0.0024(10) 0.0146(11) -0.0008(9)
C00K 0.0378(12) 0.0384(11) 0.0445(13) 0.0050(9) 0.0100(11) -0.0005(9)
C00L 0.0403(13) 0.0502(14) 0.0519(15) 0.0074(11) 0.0189(12) 0.0040(10)
C00M 0.0486(15) 0.0437(13) 0.0523(15) 0.0039(11) 0.0174(12) -0.0065(10)
C00N 0.0340(11) 0.0381(11) 0.0382(12) 0.0046(9) 0.0099(10) 0.0015(9)
C00O 0.0328(11) 0.0364(11) 0.0447(13) 0.0083(9) 0.0121(10) 0.0024(8)
C00P 0.0444(14) 0.0441(13) 0.0449(14) 0.0036(10) 0.0144(11) 0.0027(10)
C00Q 0.0400(13) 0.0421(12) 0.0460(14) 0.0034(10) 0.0153(11) 0.0042(9)
C00R 0.0342(12) 0.0361(11) 0.0464(13) 0.0052(9) 0.0132(10) 0.0000(8)
C00S 0.038(3) 0.041(3) 0.018(5) -0.007(3) -0.003(4) -0.0078(19)
C00T 0.0456(14) 0.0450(13) 0.0547(16) 0.0020(11) 0.0203(13) 0.0051(10)
C00U 0.0482(15) 0.0520(14) 0.0629(18) -0.0018(12) 0.0242(14) 0.0039(11)
C00V 0.0442(14) 0.0462(13) 0.0479(14) -0.0004(10) 0.0193(12) 0.0021(10)
C00W 0.025(5) 0.055(6) 0.045(5) 0.005(4) -0.003(3) 0.001(3)
C00X 0.030(7) 0.057(7) 0.047(4) 0.002(5) 0.010(4) -0.006(4)
C00Y 0.0463(14) 0.0369(12) 0.0700(18) 0.0028(11) 0.0246(14) 0.0041(10)
C00Z 0.0406(13) 0.0353(11) 0.0684(18) 0.0067(11) 0.0219(13) 0.0027(9)
C010 0.0472(14) 0.0405(12) 0.0546(16) 0.0069(11) 0.0144(12) 0.0022(10)
C011 0.034(6) 0.075(7) 0.065(7) -0.029(5) 0.006(4) -0.003(4)
C012 0.0614(18) 0.0494(15) 0.0650(19) 0.0037(13) 0.0176(15) -0.0150(13)
C013 0.045(4) 0.044(4) 0.034(6) 0.008(4) 0.006(4) 0.004(3)
C014 0.0581(17) 0.0568(15) 0.0600(17) -0.0051(13) 0.0320(15) -0.0026(12)
C015 0.0571(16) 0.0563(15) 0.0476(15) 0.0057(12) 0.0211(13) 0.0106(12)
C016 0.023(3) 0.040(4) 0.054(4) 0.009(3) 0.004(3) 0.000(3)
C017 0.067(9) 0.063(8) 0.055(6) -0.029(5) 0.013(6) -0.002(6)
C018 0.040(5) 0.073(7) 0.061(5) -0.032(4) 0.011(4) -0.019(4)
C019 0.024(5) 0.050(4) 0.042(3) -0.004(3) -0.007(3) 0.000(3)
C01A 0.046(6) 0.081(8) 0.053(5) -0.016(4) 0.020(4) 0.001(4)
C01B 0.074(2) 0.0641(17) 0.0528(17) 0.0055(13) 0.0351(16) 0.0061(14)
C01C 0.0675(19) 0.0424(14) 0.0649(19) 0.0108(13) 0.0156(16) 0.0063(13)
C01D 0.079(2) 0.0421(14) 0.070(2) 0.0094(13) 0.0258(18) -0.0060(14)
C01E 0.052(5) 0.075(8) 0.042(4) -0.013(4) 0.025(4) -0.023(4)
O01F 0.0586(19) 0.0583(18) 0.077(2) 0.0223(16) 0.0386(18) 0.0090(14)
C01G 0.053(9) 0.097(9) 0.063(8) 0.019(6) 0.039(7) 0.011(6)
C01H 0.040(4) 0.057(4) 0.048(4) 0.005(3) 0.017(2) -0.003(3)
C01I 0.0477(16) 0.083(2) 0.0645(19) -0.0038(16) 0.0283(15) -0.0013(14)
C01J 0.049(4) 0.048(3) 0.046(4) 0.000(2) 0.014(3) -0.002(3)
C01K 0.057(5) 0.079(4) 0.031(3) 0.026(4) 0.019(3) 0.027(4)
O01L 0.150(3) 0.0563(16) 0.135(3) 0.0234(17) 0.014(2) -0.0034(18)
C01M 0.053(4) 0.059(4) 0.048(5) 0.004(3) 0.019(3) -0.013(3)
C01N 0.048(6) 0.082(7) 0.056(7) 0.023(5) 0.032(6) 0.005(5)
C01O 0.040(4) 0.085(4) 0.035(4) 0.003(4) 0.004(3) 0.012(3)
C01P 0.070(2) 0.095(3) 0.067(2) 0.0136(18) 0.0408(18) 0.0078(18)
C01Q 0.0557(19) 0.110(3) 0.076(2) -0.001(2) 0.0271(18) 0.0276(19)
C01R 0.056(4) 0.068(5) 0.056(6) 0.009(4) 0.023(4) -0.010(3)
C01S 0.086(11) 0.120(11) 0.085(9) 0.071(7) 0.033(8) 0.012(8)
C01T 0.044(5) 0.059(3) 0.060(6) 0.018(4) 0.018(3) -0.007(3)
C01U 0.111(3) 0.0472(18) 0.105(3) 0.0208(19) 0.022(3) -0.0019(19)
C01V 0.072(2) 0.074(2) 0.080(2) -0.0076(17) 0.0484(19) -0.0054(16)
C01W 0.064(2) 0.128(3) 0.095(3) -0.010(2) 0.050(2) -0.026(2)
C01X 0.055(5) 0.058(4) 0.048(3) -0.003(3) 0.016(3) 0.011(3)
C01Y 0.067(5) 0.055(3) 0.054(3) -0.010(2) 0.018(3) -0.017(3)
C01Z 0.047(3) 0.055(3) 0.072(4) 0.013(2) 0.022(3) -0.002(2)
C020 0.063(7) 0.058(3) 0.052(3) -0.010(2) 0.023(4) -0.001(4)
B021 0.0517(19) 0.088(3) 0.064(2) -0.0122(19) 0.0318(18) -0.0163(18)
O022 0.240(8) 0.063(3) 0.085(4) -0.009(2) 0.061(5) 0.012(4)
C023 0.085(3) 0.172(6) 0.140(5) -0.049(4) 0.064(3) -0.040(3)
C025 0.043(2) 0.062(3) 0.075(3) 0.022(2) 0.022(2) 0.0020(19)
C026 0.033(13) 0.001(12) 0.012(12) 0.006(5) 0.012(8) 0.005(6)
C027 0.105(3) 0.199(6) 0.090(3) -0.001(3) 0.072(3) -0.005(4)
C028 0.078(4) 0.037(2) 0.092(4) 0.001(3) -0.035(3) -0.015(2)
C029 0.098(5) 0.095(5) 0.093(6) -0.011(4) 0.038(5) 0.015(4)
C02A 0.076(4) 0.059(3) 0.077(4) 0.016(3) 0.028(3) 0.019(3)
C02B 0.154(6) 0.051(3) 0.055(3) -0.011(2) 0.039(4) 0.001(3)
C02C 0.269(8) 0.099(4) 0.326(10) 0.049(5) 0.270(9) 0.059(4)
C02D 0.099(6) 0.064(4) 0.078(5) -0.017(3) 0.024(4) -0.016(3)
C02G 0.48(5) 0.119(16) 0.23(3) 0.021(15) -0.17(4) 0.02(2)
C0AA 0.062(18) 0.063(11) 0.048(11) -0.004(7) 0.036(11) 0.005(9)
O0 0.020(4) 0.041(6) 0.040(6) 0.004(4) 0.004(4) 0.000(4)
C1AA 0.050(12) 0.041(7) 0.040(15) 0.004(8) -0.005(8) 0.004(5)
C4CA 0.059(10) 0.051(9) 0.038(7) 0.011(5) 0.017(6) 0.023(5)
C2CA 0.017(8) 0.057(9) 0.074(8) -0.032(6) -0.002(5) -0.008(6)
C4AA 0.040(7) 0.059(6) 0.053(8) -0.010(5) 0.013(5) 0.003(5)
O1 0.028(6) 0.060(8) 0.056(5) -0.009(5) 0.019(4) -0.012(4)
C5AA 0.053(8) 0.095(12) 0.099(12) -0.037(9) 0.036(7) -0.004(6)
C6AA 0.044(6) 0.057(6) 0.142(19) -0.014(9) 0.054(8) -0.003(4)
O2 0.039(5) 0.041(5) 0.022(5) 0.006(5) 0.007(4) 0.006(4)
C01F 0.107(17) 0.14(2) 0.056(10) 0.030(10) 0.051(11) 0.075(15)
C7AA 0.059(8) 0.099(12) 0.114(13) -0.043(9) 0.052(7) -0.014(7)
C0 0.069(7) 0.085(8) 0.174(14) -0.078(9) 0.057(8) -0.023(6)
C8AA 0.083(17) 0.041(8) 0.049(10) 0.011(7) 0.045(11) 0.015(7)
C1 0.053(10) 0.16(2) 0.062(12) 0.060(10) 0.015(7) 0.053(10)
O01G 0.103(8) 0.180(12) 0.227(17) 0.096(12) 0.032(9) -0.020(8)
C9AA 0.041(11) 0.038(10) 0.087(16) 0.004(8) 0.032(11) -0.005(7)
O3 0.059(10) 0.140(14) 0.059(8) 0.062(8) 0.028(7) 0.057(9)
C01{ 0.093(10) 0.127(13) 0.107(12) -0.031(10) 0.031(9) 0.027(8)
O00C 0.027(6) 0.034(4) 0.057(10) 0.005(5) 0.013(6) 0.001(4)
C2 0.039(9) 0.059(9) 0.066(11) 0.004(7) 0.030(8) 0.008(6)
C01L 0.047(8) 0.042(6) 0.032(6) -0.007(5) 0.017(6) -0.025(5)
C3 0.09(2) 0.13(2) 0.083(19) 0.058(16) 0.008(15) 0.003(16)
C4 0.151(9) 0.072(6) 0.210(14) -0.066(8) 0.034(9) -0.032(6)
C1BA 0.033(7) 0.062(9) 0.045(11) 0.004(9) 0.006(7) 0.001(6)
O4 0.082(13) 0.081(10) 0.048(8) 0.004(6) 0.031(8) -0.014(7)
O0AA 0.031(5) 0.032(5) 0.059(7) 0.010(5) 0.024(4) 0.010(4)
C2BA 0.018(9) 0.067(10) 0.065(14) 0.005(8) -0.003(8) -0.002(6)
C6 0.025(8) 0.027(5) 0.059(11) 0.004(5) 0.011(5) 0.004(4)
C7 0.015(5) 0.046(5) 0.047(8) 0.014(6) 0.002(4) 0.006(4)
C02I 0.043(4) 0.077(6) 0.090(7) 0.038(6) 0.034(5) 0.012(4)
C8 0.040(6) 0.049(5) 0.008(7) -0.009(5) -0.004(6) 0.001(4)
C3BA 0.038(5) 0.048(6) 0.042(8) 0.007(5) 0.013(5) -0.006(4)
O3AA 0.014(8) 0.053(4) 0.038(8) 0.010(4) -0.004(7) 0.008(5)
C5BA 0.042(7) 0.043(5) 0.041(6) 0.014(4) 0.014(4) 0.006(5)
C9 0.044(9) 0.035(4) 0.037(8) 0.009(5) 0.008(5) -0.002(5)
C10 0.052(5) 0.054(4) 0.062(6) 0.005(4) 0.029(4) -0.003(4)
C6BA 0.039(6) 0.038(5) 0.042(6) 0.012(4) 0.011(4) -0.002(4)
C7BA 0.048(4) 0.043(3) 0.044(4) 0.010(3) 0.013(3) -0.003(3)
O6 0.054(3) 0.049(3) 0.056(3) 0.009(2) 0.026(3) 0.000(2)
C4BA 0.40(4) 0.84(9) 2.0(2) -0.40(12) -0.35(8) 0.39(5)
C02E 2.00(11) 0.20(3) 0.88(5) -0.31(4) 1.31(7) -0.40(5)
C4A 0.074(8) 0.090(9) 0.123(12) 0.000(8) 0.031(8) 0.006(6)
C11 0.096(6) 0.217(14) 0.142(8) -0.074(8) 0.037(6) -0.040(7)
C02H 0.174(16) 0.084(9) 0.092(10) 0.006(6) 0.078(11) 0.039(9)

loop_
_atom_type_symbol
_atom_type_description
_atom_type_scat_dispersion_real
_atom_type_scat_dispersion_imag
_atom_type_scat_source
C C 0.0148 0.0070 'International Tables Vol C Tables 4.2.6.8 and 6.1.1.4'
H H 0.0000 0.0000 'International Tables Vol C Tables 4.2.6.8 and 6.1.1.4'
O O 0.0412 0.0250 'International Tables Vol C Tables 4.2.6.8 and 6.1.1.4'
N N 0.0253 0.0136 'International Tables Vol C Tables 4.2.6.8 and 6.1.1.4'
B B 0.0073 0.0030 'International Tables Vol C Tables 4.2.6.8 and 6.1.1.4'
F F 0.0599 0.0411 'International Tables Vol C Tables 4.2.6.8 and 6.1.1.4'

loop_
_geom_angle_atom_site_label_1
_geom_angle_atom_site_label_2
_geom_angle_atom_site_label_3
_geom_angle
_geom_angle_site_symmetry_1
_geom_angle_site_symmetry_3
_geom_angle_publ_flag
C00S O001 C01A 126.7(12) . . ?
C00W O002 C011 112.9(13) . . ?
C013 O003 C016 105.4(15) . . ?
C00X O004 C01E 112.7(13) . . ?
C017 O005 C018 112.2(11) . . ?
C01N O006 C01G 111.0(8) . . ?
C00G N007 H007 125.4 . . ?
C00G N007 C00I 109.14(19) . . ?
C00I N007 H007 125.4 . . ?
C00G N008 H008 125.6 . . ?
C00G N008 C00N 108.87(19) . . ?
C00N N008 H008 125.6 . . ?
C019 O00A C01O 118.9(10) . . ?
C01K O00B C01S 111.2(9) . . ?
C00M C00F C00G 118.8(2) . . ?
C00M C00F C010 121.1(2) . . ?
C010 C00F C00G 119.9(2) . . ?
N007 C00G N008 109.6(2) . . ?
N007 C00G C00F 126.8(2) . . ?
N008 C00G C00F 123.6(2) . . ?
C00J C00H H00H 119.4 . . ?
C00J C00H C00L 121.2(2) . . ?
C00L C00H H00H 119.4 . . ?
N007 C00I C00R 131.2(2) . . ?
C00N C00I N007 105.96(18) . . ?
C00N C00I C00R 122.9(2) . . ?
C00H C00J H00J 119.7 . . ?
C00H C00J C00O 120.7(2) . . ?
C00O C00J H00J 119.7 . . ?
C00O C00K H00K 119.6 . . ?
C00O C00K C00P 120.8(2) . . ?
C00P C00K H00K 119.6 . . ?
C00H C00L C00P 117.3(2) . . ?
C00H C00L C01I 122.7(2) . . ?
C00P C00L C01I 119.9(3) . . ?
C00F C00M H00M 120.5 . . ?
C00F C00M C012 119.0(3) . . ?
C012 C00M H00M 120.5 . . ?
N008 C00N C00I 106.39(19) . . ?
N008 C00N C00Q 131.0(2) . . ?
C00I C00N C00Q 122.6(2) . . ?
C00J C00O C00R 119.5(2) . . ?
C00K C00O C00J 118.2(2) . . ?
C00K C00O C00R 122.2(2) . . ?
C00K C00P C00L 121.6(2) . . ?
C00K C00P H00P 119.2 . . ?
C00L C00P H00P 119.2 . . ?
C00N C00Q C00V 123.6(2) . . ?
C00Y C00Q C00N 114.3(2) . . ?
C00Y C00Q C00V 122.1(2) . . ?
C00I C00R C00O 124.0(2) . . ?
C00Z C00R C00I 114.2(2) . . ?
C00Z C00R C00O 121.8(2) . . ?
O001 C00S C00X 118.1(12) . . ?
O001 C00S C01H 121.6(11) . . ?
C01H C00S C00X 119.8(10) . . ?
C00U C00T H00T 119.4 . . ?
C00U C00T C00V 121.2(3) . . ?
C00V C00T H00T 119.4 . . ?
C00T C00U H00U 118.9 . . ?
C00T C00U C014 122.1(3) . . ?
C014 C00U H00U 118.9 . . ?
C00T C00V C00Q 121.1(2) . . ?
C00T C00V C015 117.3(2) . . ?
C015 C00V C00Q 121.5(2) . . ?
O002 C00W H00A 109.7 . . ?
O002 C00W H00B 109.7 . . ?
O002 C00W C016 109.7(10) . . ?
H00A C00W H00B 108.2 . . ?
C016 C00W H00A 109.7 . . ?
C016 C00W H00B 109.7 . . ?
O004 C00X C00S 118.2(13) . . ?
O004 C00X C01M 125.1(13) . . ?
C01M C00X C00S 116.4(11) . . ?
C00Q C00Y H00Y 118.6 . . ?
C00Z C00Y C00Q 122.7(2) . . ?
C00Z C00Y H00Y 118.6 . . ?
C00R C00Z C00Y 123.2(2) . . ?
C00R C00Z H00Z 118.4 . . ?
C00Y C00Z H00Z 118.4 . . ?
C00F C010 H010 120.6 . . ?
C01C C010 C00F 118.7(3) . . ?
C01C C010 H010 120.6 . . ?
O002 C011 H01A 110.2 . . ?
O002 C011 H01B 110.2 . . ?
O002 C011 C017 107.7(10) . . ?
H01A C011 H01B 108.5 . . ?
C017 C011 H01A 110.2 . . ?
C017 C011 H01B 110.2 . . ?
C00M C012 H012 119.7 . . ?
C01D C012 C00M 120.6(3) . . ?
C01D C012 H012 119.7 . . ?
O003 C013 C019 111.8(14) . . ?
O003 C013 C01J 127.5(14) . . ?
C019 C013 C01J 120.1(12) . . ?
C00U C014 C01B 116.6(3) . . ?
C00U C014 C01V 121.9(3) . . ?
C01B C014 C01V 121.4(3) . . ?
C00V C015 H015 119.4 . . ?
C01B C015 C00V 121.1(3) . . ?
C01B C015 H015 119.4 . . ?
O003 C016 C00W 105.0(10) . . ?
O003 C016 H01C 110.7 . . ?
O003 C016 H01D 110.8 . . ?
C00W C016 H01C 110.7 . . ?
C00W C016 H01D 110.8 . . ?
H01C C016 H01D 108.8 . . ?
O005 C017 C011 109.8(10) . . ?
O005 C017 H017 125.1 . . ?
C011 C017 H017 125.1 . . ?
O005 C018 H01E 110.3 . . ?
O005 C018 H01F 110.4 . . ?
O005 C018 C01E 106.8(12) . . ?
H01E C018 H01F 108.6 . . ?
C01E C018 H01E 110.3 . . ?
C01E C018 H01F 110.4 . . ?
O00A C019 C013 114.2(11) . . ?
O00A C019 C01X 125.6(11) . . ?
C01X C019 C013 119.9(11) . . ?
O001 C01A H01G 109.6 . . ?
O001 C01A H01H 109.6 . . ?
H01G C01A H01H 108.1 . . ?
C01G C01A O001 110.5(11) . . ?
C01G C01A H01G 109.6 . . ?
C01G C01A H01H 109.6 . . ?
C014 C01B H3AA 119.2 . . ?
C015 C01B C014 121.6(3) . . ?
C015 C01B H3AA 119.2 . . ?
C010 C01C H6AA 119.8 . . ?
C010 C01C C01D 120.5(3) . . ?
C01D C01C H6AA 119.8 . . ?
C012 C01D C01C 120.1(3) . . ?
C012 C01D C01U 118.6(3) . . ?
C01C C01D C01U 121.4(3) . . ?
O004 C01E C018 106.7(12) . . ?
O004 C01E H01I 110.4 . . ?
O004 C01E H01J 110.4 . . ?
C018 C01E H01I 110.4 . . ?
C018 C01E H01J 110.4 . . ?
H01I C01E H01J 108.6 . . ?
C025 O01F C01Z 112.7(4) . . ?
O006 C01G H01K 109.3 . . ?
O006 C01G H01L 109.3 . . ?
C01A C01G O006 111.5(11) . . ?
C01A C01G H01K 109.3 . . ?
C01A C01G H01L 109.3 . . ?
H01K C01G H01L 108.0 . . ?
C00S C01H H01M 119.7 . . ?
C00S C01H C01T 120.7(8) . . ?
C01T C01H H01M 119.7 . . ?
C00L C01I C01P 109.9(2) . . ?
C00L C01I C01Q 107.5(3) . . ?
C01P C01I C01Q 108.5(3) . . ?
C01W C01I C00L 112.1(3) . . ?
C01W C01I C01P 110.0(3) . . ?
C01W C01I C01Q 108.8(3) . . ?
C013 C01J H01N 121.2 . . ?
C013 C01J C01Y 117.6(8) . . ?
C01Y C01J H01N 121.2 . . ?
O00B C01K H01O 109.8 . . ?
O00B C01K H01P 109.8 . . ?
O00B C01K C01O 109.3(9) . . ?
H01O C01K H01P 108.3 . . ?
C01O C01K H01O 109.8 . . ?
C01O C01K H01P 109.8 . . ?
C00X C01M H01Q 119.2 . . ?
C01R C01M C00X 121.6(9) . . ?
C01R C01M H01Q 119.2 . . ?
O006 C01N H01R 109.9 . . ?
O006 C01N H01S 109.9 . . ?
O006 C01N C01S 108.8(7) . . ?
H01R C01N H01S 108.3 . . ?
C01S C01N H01R 109.9 . . ?
C01S C01N H01S 109.9 . . ?
O00A C01O C01K 112.3(9) . . ?
O00A C01O H01T 109.2 . . ?
O00A C01O H01U 109.2 . . ?
C01K C01O H01T 109.1 . . ?
C01K C01O H01U 109.2 . . ?
H01T C01O H01U 107.9 . . ?
C01I C01P H0BA 109.5 . . ?
C01I C01P H 109.5 . . ?
C01I C01P HA 109.5 . . ?
H0BA C01P H 109.5 . . ?
H0BA C01P HA 109.5 . . ?
H C01P HA 109.5 . . ?
C01I C01Q H4BA 109.5 . . ?
C01I C01Q HB 109.5 . . ?
C01I C01Q HC 109.5 . . ?
H4BA C01Q HB 109.5 . . ?
H4BA C01Q HC 109.5 . . ?
HB C01Q HC 109.5 . . ?
C01M C01R H01V 119.3 . . ?
C01T C01R C01M 121.3(10) . . ?
C01T C01R H01V 119.3 . . ?
O00B C01S C01N 107.1(10) . . ?
O00B C01S H01W 110.3 . . ?
O00B C01S H01X 110.3 . . ?
C01N C01S H01W 110.3 . . ?
C01N C01S H01X 110.3 . . ?
H01W C01S H01X 108.5 . . ?
C01H C01T C025 118.6(8) . . ?
C01R C01T C01H 119.1(9) . . ?
C01R C01T C025 122.3(8) . . ?
C01D C01U H8BA 117.4 . . ?
O01L C01U C01D 125.1(4) . . ?
O01L C01U H8BA 117.4 . . ?
C023 C01V C014 108.6(3) . . ?
C023 C01V C027 106.0(4) . . ?
C027 C01V C014 110.6(3) . . ?
C02C C01V C014 111.4(3) . . ?
C02C C01V C023 109.9(5) . . ?
C02C C01V C027 110.1(5) . . ?
C01I C01W H9BA 109.5 . . ?
C01I C01W HD 109.5 . . ?
C01I C01W HE 109.5 . . ?
H9BA C01W HD 109.5 . . ?
H9BA C01W HE 109.5 . . ?
HD C01W HE 109.5 . . ?
C019 C01X H01Y 119.2 . . ?
C019 C01X C020 121.7(8) . . ?
C020 C01X H01Y 119.2 . . ?
C01J C01Y H01Z 119.5 . . ?
C020 C01Y C01J 120.9(6) . . ?
C020 C01Y H01Z 119.5 . . ?
O01F C01Z H01 110.0 . . ?
O01F C01Z HF 110.0 . . ?
O01F C01Z C02A 108.6(5) . . ?
H01 C01Z HF 108.4 . . ?
C02A C01Z H01 110.0 . . ?
C02A C01Z HF 110.0 . . ?
C01X C020 C01Y 119.4(6) . . ?
C01X C020 C02B 120.3(7) . . ?
C01Y C020 C02B 120.3(7) . . ?
F009 B021 F00C 107.5(3) . . ?
F009 B021 F00D 108.9(3) . . ?
F009 B021 F00E 112.5(3) . . ?
F00D B021 F00C 110.2(3) . . ?
F00E B021 F00C 107.0(3) . . ?
F00E B021 F00D 110.6(3) . . ?
C029 O022 C02B 119.6(8) . . ?
C01V C023 H02F 109.5 . . ?
C01V C023 H02H 109.5 . . ?
C01V C023 H02J 109.5 . . ?
H02F C023 H02H 109.5 . . ?
H02F C023 H02J 109.5 . . ?
H02H C023 H02J 109.5 . . ?
O01F C025 C01T 113.8(5) . . ?
O01F C025 H02A 108.8 . . ?
O01F C025 H02B 108.8 . . ?
C01T C025 H02A 108.8 . . ?
C01T C025 H02B 108.8 . . ?
H02A C025 H02B 107.7 . . ?
C01V C027 H02K 109.5 . . ?
C01V C027 H02L 109.5 . . ?
C01V C027 H02M 109.5 . . ?
H02K C027 H02L 109.5 . . ?
H02K C027 H02M 109.5 . . ?
H02L C027 H02M 109.5 . . ?
C02I C028 C11 156.7(11) . . ?
O022 C029 H029 112.4 . . ?
O022 C029 C02G 135.2(19) . . ?
C02G C029 H029 112.4 . . ?
C01Z C02A H02C 107.5 . . ?
C4BA C02A C01Z 145(2) . . ?
C4BA C02A H02C 107.5 . . ?
C020 C02B H02D 123.5 . . ?
O022 C02B C020 113.0(5) . . ?
O022 C02B H02D 123.5 . . ?
C01V C02C H02N 109.5 . . ?
C01V C02C H02O 109.5 . . ?
C01V C02C H02P 109.5 . . ?
H02N C02C H02O 109.5 . . ?
H02N C02C H02P 109.5 . . ?
H02O C02C H02P 109.5 . . ?
C026 C02D H02E 115.8 . . ?
C4 C02D C026 128.4(10) . . ?
C4 C02D H02E 115.8 . . ?
C029 C02G H02G 112.8 . . ?
C029 C02G C4 134(3) . . ?
C4 C02G H02G 112.8 . . ?
H0AA C0AA H0AB 107.7 . . ?
C4CA C0AA H0AA 108.8 . . ?
C4CA C0AA H0AB 108.8 . . ?
C4CA C0AA O2 114(2) . . ?
O2 C0AA H0AA 108.8 . . ?
O2 C0AA H0AB 108.8 . . ?
C1AA O0 C4CA 135(3) . . ?
O0 C1AA C4AA 118.3(19) . . ?
C2CA C1AA O0 123(2) . . ?
C2CA C1AA C4AA 117.4(18) . . ?
C0AA C4CA O0 110.5(18) . . ?
C0AA C4CA H4CA 109.5 . . ?
C0AA C4CA H4CB 109.6 . . ?
O0 C4CA H4CA 109.5 . . ?
O0 C4CA H4CB 109.6 . . ?
H4CA C4CA H4CB 108.1 . . ?
C1AA C2CA C5AA 117.2(15) . . ?
O1 C2CA C1AA 121.0(19) . . ?
O1 C2CA C5AA 120.0(18) . . ?
C1AA C4AA H4AA 119.2 . . ?
C6AA C4AA C1AA 121.5(13) . . ?
C6AA C4AA H4AA 119.2 . . ?
C2CA O1 C01F 113(2) . . ?
C2CA C5AA H5AA 119.4 . . ?
C7AA C5AA C2CA 121.2(14) . . ?
C7AA C5AA H5AA 119.4 . . ?
C4AA C6AA C0 118.6(13) . . ?
C7AA C6AA C4AA 120.3(12) . . ?
C7AA C6AA C0 121.1(14) . . ?
C8AA O2 C0AA 112(2) . . ?
O1 C01F H1AA 110.2 . . ?
O1 C01F HG 110.2 . . ?
O1 C01F C1 108(2) . . ?
H1AA C01F HG 108.5 . . ?
C1 C01F H1AA 110.2 . . ?
C1 C01F HG 110.2 . . ?
C5AA C7AA C6AA 120.1(14) . . ?
C5AA C7AA H7AA 119.9 . . ?
C6AA C7AA H7AA 119.9 . . ?
C6AA C0 H0 123.0 . . ?
O01G C0 C6AA 114.0(11) . . ?
O01G C0 H0 123.0 . . ?
O2 C8AA H8AA 124.4 . . ?
O2 C8AA C9AA 111.2(17) . . ?
C9AA C8AA H8AA 124.4 . . ?
C01F C1 H1A 110.9 . . ?
C01F C1 H1B 110.9 . . ?
C01F C1 O3 104.4(19) . . ?
H1A C1 H1B 108.9 . . ?
O3 C1 H1A 110.9 . . ?
O3 C1 H1B 110.9 . . ?
C0 O01G C01{ 127.7(13) . . ?
C8AA C9AA H9AA 110.3 . . ?
C8AA C9AA H9AB 110.3 . . ?
C8AA C9AA O00C 107.0(14) . . ?
H9AA C9AA H9AB 108.6 . . ?
O00C C9AA H9AA 110.3 . . ?
O00C C9AA H9AB 110.3 . . ?
C2 O3 C1 110.0(17) . . ?
O01G C01{ H01{ 121.5 . . ?
O01G C01{ C02H 117.0(17) . . ?
C02H C01{ H01{ 121.5 . . ?
C01L O00C C9AA 112.0(17) . . ?
O3 C2 H2 124.3 . . ?
O3 C2 C3 111.5(17) . . ?
C3 C2 H2 124.3 . . ?
O00C C01L H2AA 124.3 . . ?
O00C C01L C1BA 111.5(19) . . ?
C1BA C01L H2AA 124.3 . . ?
C2 C3 H3A 110.1 . . ?
C2 C3 H3B 110.1 . . ?
H3A C3 H3B 108.4 . . ?
O4 C3 C2 108.0(16) . . ?
O4 C3 H3A 110.1 . . ?
O4 C3 H3B 110.1 . . ?
C02D C4 C02G 133.1(16) . . ?
C02D C4 H4 113.4 . . ?
C02G C4 H4 113.5 . . ?
C01L C1BA H1BA 108.8 . . ?
C01L C1BA H1BB 108.8 . . ?
H1BA C1BA H1BB 107.7 . . ?
O0AA C1BA C01L 113.9(19) . . ?
O0AA C1BA H1BA 108.8 . . ?
O0AA C1BA H1BB 108.8 . . ?
C2BA O4 C3 113.1(18) . . ?
C6 O0AA C1BA 118(2) . . ?
O4 C2BA H2BA 110.2 . . ?
O4 C2BA H2BB 110.2 . . ?
O4 C2BA C7 107.4(15) . . ?
H2BA C2BA H2BB 108.5 . . ?
C7 C2BA H2BA 110.2 . . ?
C7 C2BA H2BB 110.2 . . ?
O0AA C6 C8 113(2) . . ?
O0AA C6 C3BA 125.5(18) . . ?
C3BA C6 C8 119.8(18) . . ?
C2BA C7 H7A 111.1 . . ?
C2BA C7 H7B 111.1 . . ?
H7A C7 H7B 109.0 . . ?
O3AA C7 C2BA 103.5(17) . . ?
O3AA C7 H7A 111.1 . . ?
O3AA C7 H7B 111.1 . . ?
C028 C02I H02I 113.9 . . ?
C028 C02I C10 132.3(9) . . ?
C10 C02I H02I 113.8 . . ?
C6 C8 C5BA 118.4(16) . . ?
O3AA C8 C6 111.0(19) . . ?
O3AA C8 C5BA 127(2) . . ?
C6 C3BA H3BA 119.6 . . ?
C6 C3BA C9 120.7(14) . . ?
C9 C3BA H3BA 119.6 . . ?
C8 O3AA C7 100.3(19) . . ?
C8 C5BA H5BA 121.9 . . ?
C8 C5BA C6BA 116.2(13) . . ?
C6BA C5BA H5BA 121.9 . . ?
C3BA C9 C7BA 120.9(12) . . ?
C6BA C9 C3BA 118.9(11) . . ?
C6BA C9 C7BA 120.1(10) . . ?
C02I C10 H10 122.8 . . ?
O6 C10 C02I 114.4(8) . . ?
O6 C10 H10 122.8 . . ?
C5BA C6BA H6BA 106.9 . . ?
C5BA C6BA H6BB 106.9 . . ?
C9 C6BA C5BA 121.8(11) . . ?
C9 C6BA H6BA 106.9 . . ?
C9 C6BA H6BB 106.9 . . ?
H6BA C6BA H6BB 106.7 . . ?
C9 C7BA H7BA 109.2 . . ?
C9 C7BA H7BB 109.2 . . ?
H7BA C7BA H7BB 107.9 . . ?
O6 C7BA C9 112.2(8) . . ?
O6 C7BA H7BA 109.2 . . ?
O6 C7BA H7BB 109.2 . . ?
C10 O6 C7BA 114.3(6) . . ?
C4A C02E C11 115(2) . . ?
C02E C4A H4A 123.4 . . ?
C02H C4A C02E 114(4) . . ?
C02H C4A H4A 123.1 . . ?
C028 C11 C02E 104(2) . . ?
C4A C02H C01{ 133.8(19) . . ?

loop_
_geom_bond_atom_site_label_1
_geom_bond_atom_site_label_2
_geom_bond_distance
_geom_bond_site_symmetry_2
_geom_bond_publ_flag
O001 C00S 1.399(16) . ?
O001 C01A 1.447(16) . ?
O002 C00W 1.431(17) . ?
O002 C011 1.462(15) . ?
O003 C013 1.370(19) . ?
O003 C016 1.457(17) . ?
O004 C00X 1.363(12) . ?
O004 C01E 1.424(16) . ?
O005 C017 1.342(15) . ?
O005 C018 1.471(14) . ?
O006 C01G 1.435(17) . ?
O006 C01N 1.408(11) . ?
N007 H007 0.8800 . ?
N007 C00G 1.323(3) . ?
N007 C00I 1.395(3) . ?
N008 H008 0.8800 . ?
N008 C00G 1.335(3) . ?
N008 C00N 1.388(3) . ?
F009 B021 1.366(4) . ?
O00A C019 1.365(10) . ?
O00A C01O 1.452(14) . ?
O00B C01K 1.387(13) . ?
O00B C01S 1.482(15) . ?
F00C B021 1.393(5) . ?
F00D B021 1.379(4) . ?
F00E B021 1.365(5) . ?
C00F C00G 1.468(3) . ?
C00F C00M 1.391(4) . ?
C00F C010 1.396(4) . ?
C00H H00H 0.9500 . ?
C00H C00J 1.388(3) . ?
C00H C00L 1.395(4) . ?
C00I C00N 1.396(3) . ?
C00I C00R 1.400(3) . ?
C00J H00J 0.9500 . ?
C00J C00O 1.402(3) . ?
C00K H00K 0.9500 . ?
C00K C00O 1.385(4) . ?
C00K C00P 1.384(4) . ?
C00L C00P 1.398(4) . ?
C00L C01I 1.531(4) . ?
C00M H00M 0.9500 . ?
C00M C012 1.392(4) . ?
C00N C00Q 1.401(3) . ?
C00O C00R 1.482(3) . ?
C00P H00P 0.9500 . ?
C00Q C00V 1.478(3) . ?
C00Q C00Y 1.395(4) . ?
C00R C00Z 1.388(3) . ?
C00S C00X 1.413(17) . ?
C00S C01H 1.409(15) . ?
C00T H00T 0.9500 . ?
C00T C00U 1.379(4) . ?
C00T C00V 1.394(4) . ?
C00U H00U 0.9500 . ?
C00U C014 1.392(4) . ?
C00V C015 1.401(4) . ?
C00W H00A 0.9900 . ?
C00W H00B 0.9900 . ?
C00W C016 1.511(17) . ?
C00X C01M 1.443(16) . ?
C00Y H00Y 0.9500 . ?
C00Y C00Z 1.396(4) . ?
C00Z H00Z 0.9500 . ?
C010 H010 0.9500 . ?
C010 C01C 1.389(4) . ?
C011 H01A 0.9900 . ?
C011 H01B 0.9900 . ?
C011 C017 1.523(14) . ?
C012 H012 0.9500 . ?
C012 C01D 1.377(5) . ?
C013 C019 1.408(16) . ?
C013 C01J 1.388(17) . ?
C014 C01B 1.404(4) . ?
C014 C01V 1.529(4) . ?
C015 H015 0.9500 . ?
C015 C01B 1.380(4) . ?
C016 H01C 0.9900 . ?
C016 H01D 0.9900 . ?
C017 H017 0.9500 . ?
C018 H01E 0.9900 . ?
C018 H01F 0.9900 . ?
C018 C01E 1.493(17) . ?
C019 C01X 1.344(14) . ?
C01A H01G 0.9900 . ?
C01A H01H 0.9900 . ?
C01A C01G 1.464(17) . ?
C01B H3AA 0.9500 . ?
C01C H6AA 0.9500 . ?
C01C C01D 1.392(5) . ?
C01D C01U 1.494(4) . ?
C01E H01I 0.9900 . ?
C01E H01J 0.9900 . ?
O01F C01Z 1.440(6) . ?
O01F C025 1.421(6) . ?
C01G H01K 0.9900 . ?
C01G H01L 0.9900 . ?
C01H H01M 0.9500 . ?
C01H C01T 1.416(10) . ?
C01I C01P 1.536(5) . ?
C01I C01Q 1.537(5) . ?
C01I C01W 1.526(5) . ?
C01J H01N 0.9500 . ?
C01J C01Y 1.411(11) . ?
C01K H01O 0.9900 . ?
C01K H01P 0.9900 . ?
C01K C01O 1.516(15) . ?
O01L C01U 1.175(5) . ?
C01M H01Q 0.9500 . ?
C01M C01R 1.376(13) . ?
C01N H01R 0.9900 . ?
C01N H01S 0.9900 . ?
C01N C01S 1.495(15) . ?
C01O H01T 0.9900 . ?
C01O H01U 0.9900 . ?
C01P H0BA 0.9800 . ?
C01P H 0.9800 . ?
C01P HA 0.9800 . ?
C01Q H4BA 0.9800 . ?
C01Q HB 0.9800 . ?
C01Q HC 0.9800 . ?
C01R H01V 0.9500 . ?
C01R C01T 1.364(9) . ?
C01S H01W 0.9900 . ?
C01S H01X 0.9900 . ?
C01T C025 1.499(10) . ?
C01U H8BA 0.9500 . ?
C01V C023 1.513(6) . ?
C01V C027 1.525(6) . ?
C01V C02C 1.501(6) . ?
C01W H9BA 0.9800 . ?
C01W HD 0.9800 . ?
C01W HE 0.9800 . ?
C01X H01Y 0.9500 . ?
C01X C020 1.368(11) . ?
C01Y H01Z 0.9500 . ?
C01Y C020 1.383(9) . ?
C01Z H01 0.9900 . ?
C01Z HF 0.9900 . ?
C01Z C02A 1.499(9) . ?
C020 C02B 1.503(8) . ?
O022 C029 1.296(9) . ?
O022 C02B 1.401(7) . ?
C023 H02F 0.9800 . ?
C023 H02H 0.9800 . ?
C023 H02J 0.9800 . ?
C025 H02A 0.9900 . ?
C025 H02B 0.9900 . ?
C026 C02D 1.35(2) . ?
C027 H02K 0.9800 . ?
C027 H02L 0.9800 . ?
C027 H02M 0.9800 . ?
C028 C02I 1.104(13) . ?
C028 C11 1.430(13) . ?
C029 H029 0.9500 . ?
C029 C02G 1.37(3) . ?
C02A H02C 0.9500 . ?
C02A C4BA 1.16(7) . ?
C02B H02D 0.9500 . ?
C02C H02N 0.9800 . ?
C02C H02O 0.9800 . ?
C02C H02P 0.9800 . ?
C02D H02E 0.9500 . ?
C02D C4 1.269(14) . ?
C02G H02G 0.9500 . ?
C02G C4 1.38(3) . ?
C0AA H0AA 0.9900 . ?
C0AA H0AB 0.9900 . ?
C0AA C4CA 1.46(2) . ?
C0AA O2 1.43(3) . ?
O0 C1AA 1.41(3) . ?
O0 C4CA 1.46(3) . ?
C1AA C2CA 1.41(2) . ?
C1AA C4AA 1.41(2) . ?
C4CA H4CA 0.9900 . ?
C4CA H4CB 0.9900 . ?
C2CA O1 1.371(15) . ?
C2CA C5AA 1.47(2) . ?
C4AA H4AA 0.9500 . ?
C4AA C6AA 1.405(16) . ?
O1 C01F 1.43(2) . ?
C5AA H5AA 0.9500 . ?
C5AA C7AA 1.363(18) . ?
C6AA C7AA 1.366(14) . ?
C6AA C0 1.489(14) . ?
O2 C8AA 1.38(2) . ?
C01F H1AA 0.9900 . ?
C01F HG 0.9900 . ?
C01F C1 1.48(3) . ?
C7AA H7AA 0.9500 . ?
C0 H0 0.9500 . ?
C0 O01G 1.344(14) . ?
C8AA H8AA 0.9500 . ?
C8AA C9AA 1.46(2) . ?
C1 H1A 0.9900 . ?
C1 H1B 0.9900 . ?
C1 O3 1.49(2) . ?
O01G C01{ 1.368(15) . ?
C9AA H9AA 0.9900 . ?
C9AA H9AB 0.9900 . ?
C9AA O00C 1.49(2) . ?
O3 C2 1.33(2) . ?
C01{ H01{ 0.9500 . ?
C01{ C02H 1.53(2) . ?
O00C C01L 1.36(2) . ?
C2 H2 0.9500 . ?
C2 C3 1.53(2) . ?
C01L H2AA 0.9500 . ?
C01L C1BA 1.53(2) . ?
C3 H3A 0.9900 . ?
C3 H3B 0.9900 . ?
C3 O4 1.48(2) . ?
C4 H4 0.9500 . ?
C1BA H1BA 0.9900 . ?
C1BA H1BB 0.9900 . ?
C1BA O0AA 1.45(2) . ?
O4 C2BA 1.44(2) . ?
O0AA C6 1.357(18) . ?
C2BA H2BA 0.9900 . ?
C2BA H2BB 0.9900 . ?
C2BA C7 1.51(2) . ?
C6 C8 1.41(2) . ?
C6 C3BA 1.33(2) . ?
C7 H7A 0.9900 . ?
C7 H7B 0.9900 . ?
C7 O3AA 1.45(3) . ?
C02I H02I 0.9500 . ?
C02I C10 1.558(15) . ?
C8 O3AA 1.36(3) . ?
C8 C5BA 1.40(2) . ?
C3BA H3BA 0.9500 . ?
C3BA C9 1.383(16) . ?
C5BA H5BA 0.9500 . ?
C5BA C6BA 1.417(13) . ?
C9 C6BA 1.372(12) . ?
C9 C7BA 1.505(12) . ?
C10 H10 0.9500 . ?
C10 O6 1.374(10) . ?
C6BA H6BA 0.9900 . ?
C6BA H6BB 0.9900 . ?
C7BA H7BA 0.9900 . ?
C7BA H7BB 0.9900 . ?
C7BA O6 1.424(8) . ?
C02E C4A 1.54(8) . ?
C02E C11 1.59(11) . ?
C4A H4A 0.9500 . ?
C4A C02H 1.35(2) . ?

loop_
_smtbx_masks_void_nr
_smtbx_masks_void_average_x
_smtbx_masks_void_average_y
_smtbx_masks_void_average_z
_smtbx_masks_void_volume
_smtbx_masks_void_count_electrons
_smtbx_masks_void_content
1 0.000 0.000 0.500 457.3 100.4 ?
2 0.500 0.500 1.000 457.3 100.4 ?
